data_4086848
loop_
_publ_author_name
'Son, Jung-Ho'
'Tamang, Sem Raj'
'Fostvedt, Jade I.'
'Hoefelmeyer, James D.'

_publ_section_title
;
 Dehydrodechlorination of Methylene Chloride, Chloroform, and
 Chlorodiphenylmethane in the Presence of Ga/N Lewis Pairs
;
_journal_issue 2
_journal_name_full Organometallics
_journal_page_first 474
_journal_paper_doi 10.1021/acs.organomet.6b00867
_journal_volume 36
_journal_year 2017
_chemical_formula_moiety 'C18 H12 Cl3 Ga2 N2, Cl4 Ga, C H Cl3'
_chemical_formula_sum 'C19 H13 Cl10 Ga3 N2'
_chemical_formula_weight 832.97
_chemical_name_common
'bis-&#x00B5;-(quinolin-8-yl)-&#x00B5;-chloro-dichlorodigallium(III) tetra-chlorogallate chloroform solvate ; 4'
_chemical_name_systematic
;
 ?
;
_space_group_crystal_system triclinic
_space_group_IT_number 2
_space_group_name_Hall '-P 1'
_space_group_name_H-M_alt 'P -1'
_symmetry_space_group_name_Hall '-P 1'
_symmetry_space_group_name_H-M 'P -1'
_atom_sites_solution_hydrogens geom
_audit_creation_method SHELXL-2013
_cell_angle_alpha 104.094(2)
_cell_angle_beta 98.179(2)
_cell_angle_gamma 110.072(2)
_cell_formula_units_Z 2
_cell_length_a 9.146(2)
_cell_length_b 10.708(3)
_cell_length_c 16.445(4)
_cell_measurement_reflns_used 9775
_cell_measurement_temperature 100(2)
_cell_measurement_theta_max 25.51
_cell_measurement_theta_min 2.45
_cell_volume 1421.4(6)
_computing_cell_refinement 'Bruker SAINT'
_computing_data_collection 'Bruker APEX2'
_computing_data_reduction 'Bruker SAINT'
_computing_molecular_graphics 'Bruker SHELXTL'
_computing_publication_material 'Bruker SHELXTL'
_computing_structure_refinement 'SHELXL-2014 (Sheldrick 2014)'
_computing_structure_solution 'SHELXS-97 (Sheldrick 2008)'
_diffrn_ambient_temperature 100(2)
_diffrn_measured_fraction_theta_full 0.997
_diffrn_measured_fraction_theta_max 0.985
_diffrn_measurement_device_type 'Bruker APEX-II CCD'
_diffrn_measurement_method '\f and \w scans'
_diffrn_radiation_type MoK\a
_diffrn_radiation_wavelength 0.71073
_diffrn_reflns_av_R_equivalents 0.0385
_diffrn_reflns_av_unetI/netI 0.0417
_diffrn_reflns_Laue_measured_fraction_full 0.997
_diffrn_reflns_Laue_measured_fraction_max 0.985
_diffrn_reflns_limit_h_max 11
_diffrn_reflns_limit_h_min -11
_diffrn_reflns_limit_k_max 12
_diffrn_reflns_limit_k_min -12
_diffrn_reflns_limit_l_max 19
_diffrn_reflns_limit_l_min -19
_diffrn_reflns_number 13810
_diffrn_reflns_point_group_measured_fraction_full 0.997
_diffrn_reflns_point_group_measured_fraction_max 0.985
_diffrn_reflns_theta_full 25.242
_diffrn_reflns_theta_max 25.587
_diffrn_reflns_theta_min 2.126
_exptl_absorpt_coefficient_mu 3.777
_exptl_absorpt_correction_T_max 0.310
_exptl_absorpt_correction_T_min 0.099
_exptl_absorpt_correction_type multi-scan
_exptl_absorpt_process_details SADABS
_exptl_crystal_colour yellow
_exptl_crystal_density_diffrn 1.946
_exptl_crystal_description plate
_exptl_crystal_F_000 808
_exptl_crystal_size_max 0.72
_exptl_crystal_size_mid 0.54
_exptl_crystal_size_min 0.31
_refine_diff_density_max 3.520
_refine_diff_density_min -2.015
_refine_diff_density_rms 0.169
_refine_ls_extinction_method none
_refine_ls_goodness_of_fit_ref 1.044
_refine_ls_hydrogen_treatment constr
_refine_ls_matrix_type full
_refine_ls_number_parameters 307
_refine_ls_number_reflns 5254
_refine_ls_number_restraints 0
_refine_ls_restrained_S_all 1.044
_refine_ls_R_factor_all 0.0590
_refine_ls_R_factor_gt 0.0552
_refine_ls_shift/su_max 0.001
_refine_ls_shift/su_mean 0.000
_refine_ls_structure_factor_coef Fsqd
_refine_ls_weighting_details 'w=1/[\s^2^(Fo^2^)+(0.0703P)^2^+11.6517P] where P=(Fo^2^+2Fc^2^)/3'
_refine_ls_weighting_scheme calc
_refine_ls_wR_factor_gt 0.1460
_refine_ls_wR_factor_ref 0.1490
_reflns_Friedel_coverage 0.000
_reflns_number_gt 4838
_reflns_number_total 5254
_reflns_threshold_expression 'I > 2\s(I)'
_cod_data_source_file om6b00867_si_001.cif
_cod_data_source_block shelx
_cod_depositor_comments 'Adding full bibliography for 4086847--4086852.cif.'
_cod_database_code 4086848
_shelx_space_group_comment
;
The symmetry employed for this shelxl refinement is uniquely defined
by the following loop, which should always be used as a source of
symmetry information in preference to the above space-group names.
They are only intended as comments.
;
_shelxl_version_number 2013-4

loop_
_space_group_symop_operation_xyz
'x, y, z'
'-x, -y, -z'

loop_
_atom_site_label
_atom_site_type_symbol
_atom_site_fract_x
_atom_site_fract_y
_atom_site_fract_z
_atom_site_U_iso_or_equiv
_atom_site_adp_type
_atom_site_occupancy
_atom_site_site_symmetry_order
_atom_site_calc_flag
_atom_site_refinement_flags_posn
_atom_site_refinement_flags_adp
Ga1 Ga 0.55594(8) 0.76120(6) 0.17492(4) 0.02224(18) Uani 1 1 d . .
Ga3 Ga 1.00784(7) 0.63019(6) 0.24929(4) 0.02120(18) Uani 1 1 d . .
Ga2 Ga 0.83794(7) 1.03468(7) 0.18993(4) 0.02153(18) Uani 1 1 d . .
Cl2 Cl 0.78362(18) 0.80613(16) 0.11855(9) 0.0268(3) Uani 1 1 d . .
Cl5 Cl 0.79392(17) 0.62277(15) 0.29379(9) 0.0247(3) Uani 1 1 d . .
Cl6 Cl 1.1223(2) 0.52551(18) 0.31841(11) 0.0359(4) Uani 1 1 d . .
Cl1 Cl 1.0570(2) 1.15521(19) 0.16523(11) 0.0385(4) Uani 1 1 d . .
Cl9 Cl 0.7369(3) 0.3951(2) 0.45331(14) 0.0569(6) Uani 1 1 d . .
Cl7 Cl 1.16363(18) 0.84866(15) 0.27448(9) 0.0282(3) Uani 1 1 d . .
Cl10 Cl 0.4579(3) 0.4308(2) 0.37528(18) 0.0602(6) Uani 1 1 d . .
Cl4 Cl 0.94536(19) 0.52470(15) 0.11064(9) 0.0303(3) Uani 1 1 d . .
Cl8 Cl 0.4698(2) 0.15823(16) 0.32961(10) 0.0383(4) Uani 1 1 d . .
Cl3 Cl 0.4291(4) 0.5471(3) 0.1288(2) 0.0911(9) Uani 1 1 d . .
N1 N 0.4337(6) 0.8479(5) 0.1112(3) 0.0196(10) Uani 1 1 d . .
N2 N 0.8826(6) 1.0536(5) 0.3145(3) 0.0224(10) Uani 1 1 d . .
C9 C 0.4888(7) 0.9874(6) 0.1162(3) 0.0167(11) Uani 1 1 d . .
C16 C 0.5192(8) 0.7988(7) 0.3415(4) 0.0285(13) Uani 1 1 d . .
H16 H 0.4268 0.7214 0.3086 0.034 Uiso 1 1 calc R U
C4 C 0.2158(7) 0.9491(6) 0.0462(3) 0.0223(12) Uani 1 1 d . .
H4 H 0.1420 0.9826 0.0251 0.027 Uiso 1 1 calc R U
C18 C 0.7674(7) 0.9810(6) 0.3512(4) 0.0217(12) Uani 1 1 d . .
C5 C 0.4289(7) 1.1841(6) 0.0923(4) 0.0240(12) Uani 1 1 d . .
H5 H 0.3552 1.2194 0.0736 0.029 Uiso 1 1 calc R U
C3 C 0.1678(7) 0.8096(6) 0.0397(4) 0.0234(12) Uani 1 1 d . .
H3 H 0.0622 0.7472 0.0134 0.028 Uiso 1 1 calc R U
C10 C 0.3773(7) 1.0410(6) 0.0850(3) 0.0208(11) Uani 1 1 d . .
C8 C 0.6536(7) 1.0786(6) 0.1517(3) 0.0196(11) Uani 1 1 d . .
C2 C 0.2809(7) 0.7646(6) 0.0734(3) 0.0218(12) Uani 1 1 d . .
H2 H 0.2477 0.6704 0.0694 0.026 Uiso 1 1 calc R U
C20 C 0.5831(8) 0.3394(6) 0.3590(4) 0.0270(13) Uani 1 1 d . .
H20 H 0.6320 0.3593 0.3119 0.032 Uiso 1 1 calc R U
C14 C 0.6798(9) 0.9537(7) 0.4822(4) 0.0328(14) Uani 1 1 d . .
H14 H 0.6969 0.9829 0.5421 0.039 Uiso 1 1 calc R U
C7 C 0.6977(7) 1.2167(6) 0.1550(4) 0.0239(12) Uani 1 1 d . .
H7 H 0.8055 1.2765 0.1767 0.029 Uiso 1 1 calc R U
C11 C 1.0187(8) 1.1578(7) 0.3646(4) 0.0301(14) Uani 1 1 d . .
H11 H 1.0941 1.2035 0.3380 0.036 Uiso 1 1 calc R U
C6 C 0.5878(8) 1.2717(6) 0.1270(4) 0.0281(13) Uani 1 1 d . .
H6 H 0.6223 1.3663 0.1320 0.034 Uiso 1 1 calc R U
C17 C 0.6260(7) 0.8645(6) 0.2996(4) 0.0210(11) Uani 1 1 d . .
C19 C 0.7957(8) 1.0238(7) 0.4431(4) 0.0277(13) Uani 1 1 d . .
C12 C 1.0537(9) 1.2016(7) 0.4544(4) 0.0352(15) Uani 1 1 d . .
H12 H 1.1509 1.2734 0.4873 0.042 Uiso 1 1 calc R U
C13 C 0.9405(9) 1.1355(7) 0.4929(4) 0.0341(15) Uani 1 1 d . .
H13 H 0.9595 1.1650 0.5529 0.041 Uiso 1 1 calc R U
C15 C 0.5434(9) 0.8436(8) 0.4328(4) 0.0359(15) Uani 1 1 d . .
H15 H 0.4664 0.7979 0.4586 0.043 Uiso 1 1 calc R U

loop_
_atom_site_aniso_label
_atom_site_aniso_U_11
_atom_site_aniso_U_22
_atom_site_aniso_U_33
_atom_site_aniso_U_23
_atom_site_aniso_U_13
_atom_site_aniso_U_12
Ga1 0.0268(4) 0.0161(3) 0.0190(3) 0.0001(2) 0.0049(3) 0.0069(3)
Ga3 0.0225(3) 0.0186(3) 0.0178(3) 0.0029(2) 0.0059(2) 0.0042(3)
Ga2 0.0199(3) 0.0258(4) 0.0159(3) 0.0020(2) 0.0079(2) 0.0073(3)
Cl2 0.0302(8) 0.0284(7) 0.0211(7) 0.0015(6) 0.0081(6) 0.0142(6)
Cl5 0.0258(7) 0.0253(7) 0.0212(7) 0.0057(5) 0.0092(5) 0.0077(6)
Cl6 0.0331(8) 0.0356(9) 0.0410(9) 0.0165(7) 0.0064(7) 0.0139(7)
Cl1 0.0287(8) 0.0453(10) 0.0338(8) 0.0061(7) 0.0144(7) 0.0070(7)
Cl9 0.0511(12) 0.0442(11) 0.0549(12) 0.0231(9) -0.0082(9) -0.0021(9)
Cl7 0.0285(7) 0.0186(7) 0.0250(7) 0.0009(5) 0.0051(6) -0.0006(6)
Cl10 0.0531(12) 0.0411(11) 0.1040(19) 0.0296(11) 0.0442(12) 0.0250(9)
Cl4 0.0365(8) 0.0222(7) 0.0193(7) -0.0009(5) 0.0115(6) -0.0003(6)
Cl8 0.0542(10) 0.0222(7) 0.0284(8) 0.0031(6) 0.0198(7) 0.0029(7)
Cl3 0.088(2) 0.0597(16) 0.105(2) 0.0127(16) 0.0064(18) 0.0200(15)
N1 0.020(2) 0.020(2) 0.013(2) 0.0000(18) 0.0070(18) 0.0044(19)
N2 0.024(2) 0.020(2) 0.018(2) 0.0007(19) 0.0037(19) 0.007(2)
C9 0.022(3) 0.017(3) 0.008(2) -0.0014(19) 0.009(2) 0.006(2)
C16 0.026(3) 0.032(3) 0.024(3) 0.006(3) 0.007(2) 0.009(3)
C4 0.022(3) 0.031(3) 0.012(2) 0.003(2) 0.007(2) 0.008(2)
C18 0.026(3) 0.020(3) 0.020(3) 0.004(2) 0.006(2) 0.012(2)
C5 0.026(3) 0.027(3) 0.018(3) 0.006(2) 0.008(2) 0.010(2)
C3 0.018(3) 0.025(3) 0.018(3) 0.000(2) 0.003(2) 0.003(2)
C10 0.028(3) 0.024(3) 0.009(2) 0.001(2) 0.010(2) 0.009(2)
C8 0.019(3) 0.021(3) 0.013(2) 0.002(2) 0.007(2) 0.002(2)
C2 0.025(3) 0.018(3) 0.014(3) 0.000(2) 0.007(2) 0.002(2)
C20 0.032(3) 0.022(3) 0.025(3) 0.007(2) 0.013(3) 0.006(3)
C14 0.044(4) 0.043(4) 0.017(3) 0.009(3) 0.010(3) 0.023(3)
C7 0.022(3) 0.023(3) 0.021(3) 0.003(2) 0.008(2) 0.003(2)
C11 0.026(3) 0.028(3) 0.028(3) 0.005(3) 0.000(3) 0.005(3)
C6 0.033(3) 0.021(3) 0.028(3) 0.008(2) 0.012(3) 0.005(3)
C17 0.022(3) 0.021(3) 0.018(3) 0.002(2) 0.004(2) 0.009(2)
C19 0.036(3) 0.029(3) 0.019(3) 0.004(2) 0.006(3) 0.017(3)
C12 0.036(4) 0.025(3) 0.028(3) 0.001(3) -0.006(3) 0.003(3)
C13 0.044(4) 0.033(4) 0.018(3) 0.002(3) -0.003(3) 0.015(3)
C15 0.037(4) 0.047(4) 0.030(3) 0.018(3) 0.017(3) 0.016(3)

loop_
_atom_type_symbol
_atom_type_description
_atom_type_scat_dispersion_real
_atom_type_scat_dispersion_imag
_atom_type_scat_source
C C 0.0033 0.0016 'International Tables Vol C Tables 4.2.6.8 and 6.1.1.4'
H H 0.0000 0.0000 'International Tables Vol C Tables 4.2.6.8 and 6.1.1.4'
N N 0.0061 0.0033 'International Tables Vol C Tables 4.2.6.8 and 6.1.1.4'
Cl Cl 0.1484 0.1585 'International Tables Vol C Tables 4.2.6.8 and 6.1.1.4'
Ga Ga 0.2307 1.6083 'International Tables Vol C Tables 4.2.6.8 and 6.1.1.4'

loop_
_geom_angle_atom_site_label_1
_geom_angle_atom_site_label_2
_geom_angle_atom_site_label_3
_geom_angle
C17 Ga1 N1 110.3(2)
C17 Ga1 Cl3 121.7(2)
N1 Ga1 Cl3 107.53(17)
C17 Ga1 Cl2 108.23(17)
N1 Ga1 Cl2 100.90(14)
Cl3 Ga1 Cl2 106.12(12)
Cl5 Ga3 Cl6 107.55(7)
Cl5 Ga3 Cl4 110.51(6)
Cl6 Ga3 Cl4 109.96(7)
Cl5 Ga3 Cl7 108.56(6)
Cl6 Ga3 Cl7 112.05(7)
Cl4 Ga3 Cl7 108.21(6)
C8 Ga2 N2 112.8(2)
C8 Ga2 Cl1 114.98(17)
N2 Ga2 Cl1 107.31(15)
C8 Ga2 Cl2 109.26(17)
N2 Ga2 Cl2 105.88(15)
Cl1 Ga2 Cl2 105.97(7)
Ga2 Cl2 Ga1 83.85(5)
C2 N1 C9 119.9(5)
C2 N1 Ga1 114.2(4)
C9 N1 Ga1 125.1(4)
C11 N2 C18 120.4(5)
C11 N2 Ga2 116.4(4)
C18 N2 Ga2 122.2(4)
N1 C9 C10 118.9(5)
N1 C9 C8 121.7(5)
C10 C9 C8 119.4(5)
C17 C16 C15 123.0(6)
C17 C16 H16 118.5
C15 C16 H16 118.5
C3 C4 C10 119.7(6)
C3 C4 H4 120.2
C10 C4 H4 120.2
N2 C18 C17 121.6(5)
N2 C18 C19 118.4(5)
C17 C18 C19 120.0(6)
C6 C5 C10 120.2(6)
C6 C5 H5 119.9
C10 C5 H5 119.9
C4 C3 C2 118.3(5)
C4 C3 H3 120.9
C2 C3 H3 120.9
C5 C10 C4 120.6(6)
C5 C10 C9 120.1(5)
C4 C10 C9 119.3(5)
C7 C8 C9 117.8(5)
C7 C8 Ga2 112.7(4)
C9 C8 Ga2 129.4(4)
N1 C2 C3 123.9(5)
N1 C2 H2 118.0
C3 C2 H2 118.0
Cl10 C20 Cl8 110.0(3)
Cl10 C20 Cl9 110.1(3)
Cl8 C20 Cl9 110.6(3)
Cl10 C20 H20 108.7
Cl8 C20 H20 108.7
Cl9 C20 H20 108.7
C15 C14 C19 120.2(6)
C15 C14 H14 119.9
C19 C14 H14 119.9
C8 C7 C6 123.3(6)
C8 C7 H7 118.4
C6 C7 H7 118.4
N2 C11 C12 123.5(6)
N2 C11 H11 118.3
C12 C11 H11 118.3
C5 C6 C7 119.2(6)
C5 C6 H6 120.4
C7 C6 H6 120.4
C16 C17 C18 117.5(5)
C16 C17 Ga1 110.0(4)
C18 C17 Ga1 132.2(4)
C13 C19 C14 121.4(6)
C13 C19 C18 118.8(6)
C14 C19 C18 119.8(6)
C13 C12 C11 117.8(6)
C13 C12 H12 121.1
C11 C12 H12 121.1
C12 C13 C19 121.1(6)
C12 C13 H13 119.5
C19 C13 H13 119.5
C14 C15 C16 119.5(6)
C14 C15 H15 120.3
C16 C15 H15 120.3

loop_
_geom_bond_atom_site_label_1
_geom_bond_atom_site_label_2
_geom_bond_distance
Ga1 C17 1.968(6)
Ga1 N1 2.016(5)
Ga1 Cl3 2.062(3)
Ga1 Cl2 2.3466(17)
Ga3 Cl5 2.1678(16)
Ga3 Cl6 2.1751(18)
Ga3 Cl4 2.1756(16)
Ga3 Cl7 2.1787(16)
Ga2 C8 1.961(6)
Ga2 N2 1.976(5)
Ga2 Cl1 2.1349(18)
Ga2 Cl2 2.2835(16)
Cl9 C20 1.759(7)
Cl10 C20 1.752(7)
Cl8 C20 1.758(6)
N1 C2 1.327(7)
N1 C9 1.380(7)
N2 C11 1.335(8)
N2 C18 1.388(8)
C9 C10 1.424(8)
C9 C8 1.424(8)
C16 C17 1.371(9)
C16 C15 1.420(9)
C16 H16 0.9300
C4 C3 1.377(9)
C4 C10 1.409(8)
C4 H4 0.9300
C18 C17 1.420(8)
C18 C19 1.425(8)
C5 C6 1.373(9)
C5 C10 1.409(8)
C5 H5 0.9300
C3 C2 1.385(9)
C3 H3 0.9300
C8 C7 1.378(8)
C2 H2 0.9300
C20 H20 0.9800
C14 C15 1.357(10)
C14 C19 1.408(10)
C14 H14 0.9300
C7 C6 1.405(9)
C7 H7 0.9300
C11 C12 1.388(9)
C11 H11 0.9300
C6 H6 0.9300
C19 C13 1.408(9)
C12 C13 1.370(10)
C12 H12 0.9300
C13 H13 0.9300
C15 H15 0.9300
